data_7052866
loop_
_publ_author_name
'Helttunen, Kaisa'
'Salorinne, Kirsi'
'Barboza, Tahnie'
'Barbosa, H\'el\`ene Campos'
'Suhonen, Aku'
'Nissinen, Maija'

_publ_section_title
;
 Cation binding resorcinarene bis-crowns: the effect of lower rim alkyl
 chain length on crystal packing and solid lipid nanoparticles
;
_journal_issue 3
_journal_name_full 'New Journal of Chemistry'
_journal_page_first 789
_journal_paper_doi 10.1039/c2nj20981k
_journal_volume 36
_journal_year 2012
_chemical_formula_sum 'C68 H100 F12 K2 O14 P2'
_chemical_formula_weight 1509.62
_chemical_name_systematic
;
?
;
_space_group_IT_number 2
_symmetry_cell_setting triclinic
_symmetry_space_group_name_Hall '-P 1'
_symmetry_space_group_name_H-M 'P -1'
_atom_sites_solution_hydrogens geom
_atom_sites_solution_primary direct
_atom_sites_solution_secondary difmap
_audit_creation_method SHELXL-97
_cell_angle_alpha 109.330(3)
_cell_angle_beta 95.789(3)
_cell_angle_gamma 89.952(3)
_cell_formula_units_Z 2
_cell_length_a 10.1107(5)
_cell_length_b 17.0139(10)
_cell_length_c 22.9177(11)
_cell_measurement_reflns_used 6933
_cell_measurement_temperature 173(2)
_cell_measurement_theta_max 63.99
_cell_measurement_theta_min 2.75
_cell_volume 3698.9(3)
_computing_structure_refinement 'SHELXL-97 (Sheldrick, 1997)'
_computing_structure_solution 'SHELXS-97 (Sheldrick, 1990)'
_diffrn_ambient_temperature 173(2)
_diffrn_measured_fraction_theta_full 0.947
_diffrn_measured_fraction_theta_max 0.947
_diffrn_radiation_monochromator graphite
_diffrn_radiation_source 'fine-focus sealed tube'
_diffrn_radiation_type CuK\a
_diffrn_radiation_wavelength 1.54178
_diffrn_reflns_av_R_equivalents 0.1246
_diffrn_reflns_av_sigmaI/netI 0.0970
_diffrn_reflns_limit_h_max 11
_diffrn_reflns_limit_h_min -11
_diffrn_reflns_limit_k_max 19
_diffrn_reflns_limit_k_min -19
_diffrn_reflns_limit_l_max 26
_diffrn_reflns_limit_l_min -24
_diffrn_reflns_number 16668
_diffrn_reflns_theta_full 63.99
_diffrn_reflns_theta_max 63.99
_diffrn_reflns_theta_min 2.75
_exptl_absorpt_coefficient_mu 2.323
_exptl_absorpt_correction_T_max 0.8927
_exptl_absorpt_correction_T_min 0.8009
_exptl_absorpt_correction_type multi-scan
_exptl_absorpt_process_details 'Denzo (Otwinowski, Majewski, Borek & Minor, 2003)'
_exptl_crystal_colour colorless
_exptl_crystal_density_diffrn 1.355
_exptl_crystal_density_method 'not measured'
_exptl_crystal_description plate
_exptl_crystal_F_000 1592
_exptl_crystal_size_max 0.10
_exptl_crystal_size_mid 0.10
_exptl_crystal_size_min 0.05
_refine_diff_density_max 0.828
_refine_diff_density_min -0.457
_refine_diff_density_rms 0.075
_refine_ls_extinction_method none
_refine_ls_goodness_of_fit_ref 1.074
_refine_ls_hydrogen_treatment constr
_refine_ls_matrix_type full
_refine_ls_number_parameters 978
_refine_ls_number_reflns 11625
_refine_ls_number_restraints 114
_refine_ls_restrained_S_all 1.075
_refine_ls_R_factor_all 0.1565
_refine_ls_R_factor_gt 0.0969
_refine_ls_shift/su_max 0.000
_refine_ls_shift/su_mean 0.000
_refine_ls_structure_factor_coef Fsqd
_refine_ls_weighting_details 'calc w=1/[\s^2^(Fo^2^)+(0.1053P)^2^+9.9450P] where P=(Fo^2^+2Fc^2^)/3'
_refine_ls_weighting_scheme calc
_refine_ls_wR_factor_gt 0.2355
_refine_ls_wR_factor_ref 0.2834
_reflns_number_gt 6933
_reflns_number_total 11625
_reflns_threshold_expression >2sigma(I)
_cod_data_source_file c2nj20981k.txt
_cod_data_source_block C5K2
_cod_original_sg_symbol_H-M P-1
_cod_database_code 7052866

loop_
_symmetry_equiv_pos_as_xyz
'x, y, z'
'-x, -y, -z'

loop_
_atom_site_label
_atom_site_type_symbol
_atom_site_fract_x
_atom_site_fract_y
_atom_site_fract_z
_atom_site_U_iso_or_equiv
_atom_site_adp_type
_atom_site_occupancy
_atom_site_symmetry_multiplicity
_atom_site_calc_flag
_atom_site_refinement_flags
_atom_site_disorder_assembly
_atom_site_disorder_group
K1 K 0.80683(15) 0.22948(12) 0.33061(7) 0.0666(5) Uani 1 1 d . C .
K2 K 0.66742(15) 0.61449(11) 0.35523(7) 0.0631(5) Uani 1 1 d . C .
O4 O 0.4431(4) 0.5044(3) 0.28894(19) 0.0534(12) Uani 1 1 d . C .
O6 O 0.5382(4) 0.2159(3) 0.2597(2) 0.0543(12) Uani 1 1 d . C .
O11 O 0.9004(4) 0.7409(3) 0.2632(3) 0.0669(14) Uani 1 1 d . . .
O13 O 0.4306(4) 0.6597(3) 0.2152(2) 0.0627(13) Uani 1 1 d . . .
O18 O 1.0613(4) 0.3195(3) 0.33825(18) 0.0534(12) Uani 1 1 d . C .
O20 O 0.9531(4) 0.6023(3) 0.3553(2) 0.0563(12) Uani 1 1 d . C .
O25 O 0.6596(4) 0.0395(3) 0.1667(2) 0.0547(12) Uani 1 1 d . . .
O27 O 1.1192(4) 0.1260(3) 0.2452(2) 0.0570(12) Uani 1 1 d . . .
C1 C 0.5621(5) 0.2710(4) 0.1789(3) 0.0424(15) Uani 1 1 d . C .
C2 C 0.5520(6) 0.3396(4) 0.1587(3) 0.0409(15) Uani 1 1 d . . .
H2 H 0.5776 0.3336 0.1187 0.049 Uiso 1 1 calc R . .
C3 C 0.5068(5) 0.4167(4) 0.1934(3) 0.0411(15) Uani 1 1 d . C .
C4 C 0.4750(6) 0.4259(4) 0.2530(3) 0.0461(16) Uani 1 1 d . . .
C5 C 0.4825(6) 0.3588(5) 0.2751(3) 0.0491(17) Uani 1 1 d . C .
H5 H 0.4586 0.3653 0.3154 0.059 Uiso 1 1 calc R . .
C6 C 0.5238(6) 0.2844(4) 0.2392(3) 0.0474(16) Uani 1 1 d . . .
C7 C 0.4861(6) 0.4908(4) 0.1706(3) 0.0431(15) Uani 1 1 d . . .
H7 H 0.4011 0.5160 0.1854 0.052 Uiso 1 1 calc R C .
C8 C 0.5959(6) 0.5586(4) 0.1992(3) 0.0443(15) Uani 1 1 d . C .
C9 C 0.7280(6) 0.5390(4) 0.2035(3) 0.0462(16) Uani 1 1 d . C .
H9 H 0.7503 0.4820 0.1904 0.055 Uiso 1 1 calc R . .
C10 C 0.8320(6) 0.6008(4) 0.2268(3) 0.0490(17) Uani 1 1 d . . .
C11 C 0.7959(6) 0.6819(5) 0.2462(3) 0.0547(18) Uani 1 1 d . C .
C12 C 0.6641(7) 0.7039(5) 0.2443(3) 0.0584(19) Uani 1 1 d . C .
H12 H 0.6422 0.7609 0.2596 0.070 Uiso 1 1 calc R . .
C13 C 0.5648(6) 0.6430(4) 0.2203(3) 0.0520(17) Uani 1 1 d . C .
C14 C 0.9769(6) 0.5743(4) 0.2303(3) 0.0495(17) Uani 1 1 d . C .
H14 H 1.0298 0.6239 0.2594 0.059 Uiso 1 1 calc R . .
C15 C 0.9970(6) 0.5054(4) 0.2580(3) 0.0434(15) Uani 1 1 d . . .
C16 C 1.0286(6) 0.4247(4) 0.2254(3) 0.0471(17) Uani 1 1 d . C .
H16 H 1.0341 0.4116 0.1820 0.057 Uiso 1 1 calc R . .
C17 C 1.0529(6) 0.3616(4) 0.2501(3) 0.0429(16) Uani 1 1 d . . .
C18 C 1.0426(6) 0.3826(5) 0.3142(3) 0.0488(17) Uani 1 1 d . C .
C19 C 1.0108(6) 0.4629(5) 0.3497(3) 0.0502(17) Uani 1 1 d . . .
H19 H 1.0060 0.4763 0.3931 0.060 Uiso 1 1 calc R C .
C20 C 0.9862(6) 0.5227(4) 0.3219(3) 0.0479(16) Uani 1 1 d . C .
C21 C 1.0926(6) 0.2747(4) 0.2145(3) 0.0462(16) Uani 1 1 d . C .
H21 H 1.1684 0.2606 0.2404 0.055 Uiso 1 1 calc R . .
C22 C 0.9778(6) 0.2108(4) 0.2065(3) 0.0421(15) Uani 1 1 d . C .
C23 C 0.8525(6) 0.2254(4) 0.1822(2) 0.0433(15) Uani 1 1 d . C .
H23 H 0.8398 0.2758 0.1733 0.052 Uiso 1 1 calc R . .
C24 C 0.7435(6) 0.1690(4) 0.1701(3) 0.0400(14) Uani 1 1 d . . .
C25 C 0.7659(6) 0.0953(4) 0.1830(3) 0.0448(16) Uani 1 1 d . C .
C26 C 0.8880(6) 0.0811(4) 0.2103(3) 0.0481(16) Uani 1 1 d . C .
H26 H 0.8991 0.0330 0.2224 0.058 Uiso 1 1 calc R . .
C27 C 0.9954(6) 0.1380(4) 0.2202(3) 0.0446(15) Uani 1 1 d . C .
C28 C 0.6096(6) 0.1867(4) 0.1411(3) 0.0415(15) Uani 1 1 d . C .
H28 H 0.5439 0.1437 0.1425 0.050 Uiso 1 1 calc R . .
C29 C 0.4696(6) 0.4667(4) 0.0996(3) 0.0479(16) Uani 1 1 d . C .
H29A H 0.4662 0.5182 0.0885 0.057 Uiso 1 1 calc R . .
H29B H 0.5488 0.4364 0.0831 0.057 Uiso 1 1 calc R . .
C30 C 0.3447(7) 0.4122(5) 0.0679(3) 0.063(2) Uani 1 1 d . . .
H30A H 0.3497 0.3604 0.0786 0.075 Uiso 1 1 calc R C .
H30B H 0.2663 0.4421 0.0856 0.075 Uiso 1 1 calc R . .
C31 C 0.3223(11) 0.3889(7) -0.0009(4) 0.106(4) Uani 1 1 d D B .
H31A H 0.3317 0.4389 -0.0132 0.127 Uiso 1 1 calc R A 1
H31B H 0.2313 0.3645 -0.0159 0.127 Uiso 1 1 calc R A 1
C32A C 0.4265(17) 0.3242(12) -0.0300(6) 0.105(7) Uani 0.70(2) 1 d PDU B 1
H32A H 0.5158 0.3521 -0.0204 0.126 Uiso 0.70(2) 1 calc PR B 1
H32B H 0.4282 0.2797 -0.0110 0.126 Uiso 0.70(2) 1 calc PR B 1
C33A C 0.397(2) 0.2854(11) -0.0996(7) 0.145(8) Uani 0.70(2) 1 d PDU B 1
H33A H 0.4640 0.2448 -0.1157 0.218 Uiso 0.70(2) 1 calc PR B 1
H33B H 0.3977 0.3290 -0.1188 0.218 Uiso 0.70(2) 1 calc PR B 1
H33C H 0.3085 0.2573 -0.1094 0.218 Uiso 0.70(2) 1 calc PR B 1
C32B C 0.398(5) 0.363(2) -0.0557(16) 0.123(11) Uani 0.30(2) 1 d PDU B 2
H32C H 0.4808 0.3968 -0.0493 0.148 Uiso 0.30(2) 1 calc PR B 2
H32D H 0.3438 0.3630 -0.0941 0.148 Uiso 0.30(2) 1 calc PR B 2
C33B C 0.425(6) 0.275(3) -0.056(2) 0.131(15) Uani 0.30(2) 1 d PDU B 2
H33D H 0.4769 0.2471 -0.0907 0.197 Uiso 0.30(2) 1 calc PR B 2
H33E H 0.3410 0.2443 -0.0610 0.197 Uiso 0.30(2) 1 calc PR B 2
H33F H 0.4762 0.2777 -0.0167 0.197 Uiso 0.30(2) 1 calc PR B 2
C34 C 1.0317(7) 0.5549(5) 0.1677(3) 0.0551(18) Uani 1 1 d . . .
H34A H 0.9787 0.5074 0.1371 0.066 Uiso 1 1 calc R C .
H34B H 1.1242 0.5367 0.1718 0.066 Uiso 1 1 calc R . .
C35 C 1.0318(7) 0.6266(5) 0.1415(3) 0.062(2) Uani 1 1 d . C .
H35A H 0.9394 0.6443 0.1360 0.074 Uiso 1 1 calc R . .
H35B H 1.0842 0.6746 0.1718 0.074 Uiso 1 1 calc R . .
C36 C 1.0897(9) 0.6027(6) 0.0796(4) 0.075(2) Uani 1 1 d . . .
H36A H 1.1815 0.5843 0.0853 0.091 Uiso 1 1 calc R C .
H36B H 1.0367 0.5547 0.0497 0.091 Uiso 1 1 calc R . .
C37 C 1.0931(9) 0.6712(6) 0.0518(4) 0.082(3) Uani 1 1 d . C .
H37A H 1.1513 0.7177 0.0804 0.098 Uiso 1 1 calc R . .
H37B H 1.0024 0.6924 0.0487 0.098 Uiso 1 1 calc R . .
C38 C 1.1426(13) 0.6452(7) -0.0120(5) 0.119(4) Uani 1 1 d . . .
H38A H 1.1425 0.6931 -0.0267 0.179 Uiso 1 1 calc R C .
H38B H 1.0840 0.6005 -0.0411 0.179 Uiso 1 1 calc R . .
H38C H 1.2332 0.6253 -0.0093 0.179 Uiso 1 1 calc R . .
C39 C 1.1404(6) 0.2640(4) 0.1506(3) 0.0516(18) Uani 1 1 d . . .
H39A H 1.0640 0.2701 0.1220 0.062 Uiso 1 1 calc R C .
H39B H 1.2070 0.3090 0.1554 0.062 Uiso 1 1 calc R . .
C40 C 1.2014(7) 0.1809(5) 0.1219(3) 0.060(2) Uani 1 1 d . C .
H40A H 1.1413 0.1362 0.1241 0.072 Uiso 1 1 calc R . .
H40B H 1.2867 0.1790 0.1467 0.072 Uiso 1 1 calc R . .
C41 C 1.2272(8) 0.1631(5) 0.0541(3) 0.069(2) Uani 1 1 d . . .
H41A H 1.2653 0.2142 0.0499 0.082 Uiso 1 1 calc R C .
H41B H 1.2940 0.1194 0.0433 0.082 Uiso 1 1 calc R . .
C42 C 1.1068(10) 0.1356(8) 0.0097(4) 0.103(3) Uani 1 1 d . C .
H42A H 1.0414 0.1802 0.0196 0.124 Uiso 1 1 calc R . .
H42B H 1.0668 0.0858 0.0153 0.124 Uiso 1 1 calc R . .
C43 C 1.1313(13) 0.1148(8) -0.0571(4) 0.126(4) Uani 1 1 d . . .
H43A H 1.0470 0.0978 -0.0837 0.189 Uiso 1 1 calc R C .
H43B H 1.1933 0.0692 -0.0680 0.189 Uiso 1 1 calc R . .
H43C H 1.1697 0.1639 -0.0633 0.189 Uiso 1 1 calc R . .
C44 C 0.6157(7) 0.1768(4) 0.0722(3) 0.0490(17) Uani 1 1 d D . .
H44A H 0.5300 0.1934 0.0557 0.059 Uiso 1 1 calc R C .
H44B H 0.6861 0.2154 0.0694 0.059 Uiso 1 1 calc R . .
C45 C 0.6434(9) 0.0894(5) 0.0316(3) 0.071(2) Uani 1 1 d D . .
H45A H 0.7351 0.0761 0.0441 0.085 Uiso 1 1 calc R . .
H45B H 0.5819 0.0497 0.0396 0.085 Uiso 1 1 calc R . .
C46 C 0.6292(10) 0.0757(6) -0.0372(3) 0.090(3) Uani 1 1 d D . .
H46A H 0.6277 0.0151 -0.0601 0.108 Uiso 1 1 calc R C .
H46B H 0.5429 0.0972 -0.0486 0.108 Uiso 1 1 calc R . .
C47 C 0.7351(12) 0.1159(9) -0.0567(4) 0.127(4) Uani 1 1 d D . .
H47A H 0.8221 0.1001 -0.0407 0.153 Uiso 1 1 calc R . .
H47B H 0.7293 0.1771 -0.0384 0.153 Uiso 1 1 calc R . .
C48 C 0.7278(13) 0.0916(9) -0.1273(4) 0.145(5) Uani 1 1 d D . .
H48A H 0.7998 0.1207 -0.1384 0.218 Uiso 1 1 calc R C .
H48B H 0.6419 0.1072 -0.1434 0.218 Uiso 1 1 calc R . .
H48C H 0.7369 0.0312 -0.1456 0.218 Uiso 1 1 calc R . .
C49 C 0.4513(7) 0.2124(5) 0.3047(4) 0.069(2) Uani 1 1 d . . .
H49A H 0.4684 0.1623 0.3160 0.103 Uiso 1 1 calc R C .
H49B H 0.3586 0.2104 0.2869 0.103 Uiso 1 1 calc R . .
H49C H 0.4677 0.2619 0.3419 0.103 Uiso 1 1 calc R . .
C50 C 0.3948(8) 0.7426(6) 0.2439(5) 0.088(3) Uani 1 1 d . C .
H50A H 0.2982 0.7465 0.2367 0.131 Uiso 1 1 calc R . .
H50B H 0.4393 0.7792 0.2261 0.131 Uiso 1 1 calc R . .
H50C H 0.4220 0.7596 0.2887 0.131 Uiso 1 1 calc R . .
C51 C 0.9690(8) 0.6274(5) 0.4222(3) 0.069(2) Uani 1 1 d . . .
H51A H 0.9423 0.6851 0.4397 0.103 Uiso 1 1 calc R C .
H51B H 1.0624 0.6231 0.4367 0.103 Uiso 1 1 calc R . .
H51C H 0.9132 0.5909 0.4356 0.103 Uiso 1 1 calc R . .
C52 C 1.1347(8) 0.0590(5) 0.2695(4) 0.069(2) Uani 1 1 d . . .
H52A H 1.2278 0.0577 0.2858 0.103 Uiso 1 1 calc R . .
H52B H 1.1092 0.0062 0.2363 0.103 Uiso 1 1 calc R . .
H52C H 1.0778 0.0671 0.3030 0.103 Uiso 1 1 calc R . .
C53 C 0.3465(7) 0.5097(5) 0.3320(3) 0.064(2) Uani 1 1 d . . .
H53A H 0.3844 0.4908 0.3665 0.077 Uiso 1 1 calc R C .
H53B H 0.2666 0.4743 0.3107 0.077 Uiso 1 1 calc R . .
C54 C 0.3112(8) 0.5990(6) 0.3564(4) 0.080(3) Uani 1 1 d . C .
H54A H 0.2825 0.6190 0.3214 0.095 Uiso 1 1 calc R . .
H54B H 0.2368 0.6050 0.3824 0.095 Uiso 1 1 calc R . .
O55 O 0.4220(5) 0.6460(3) 0.3918(3) 0.0777(16) Uani 1 1 d . C .
C56 C 0.3991(9) 0.7150(6) 0.4475(4) 0.089(3) Uani 1 1 d . . .
H56A H 0.3253 0.6997 0.4674 0.107 Uiso 1 1 calc R C .
H56B H 0.3740 0.7647 0.4362 0.107 Uiso 1 1 calc R . .
C57 C 0.5219(11) 0.7341(8) 0.4915(5) 0.110(4) Uani 1 1 d . C .
H57A H 0.5067 0.7817 0.5289 0.132 Uiso 1 1 calc R . .
H57B H 0.5429 0.6854 0.5048 0.132 Uiso 1 1 calc R . .
O58 O 0.6326(7) 0.7543(5) 0.4641(3) 0.099(2) Uani 1 1 d . C .
C59 C 0.6084(13) 0.8248(9) 0.4443(7) 0.140(6) Uani 1 1 d . . .
H59A H 0.5376 0.8096 0.4090 0.168 Uiso 1 1 calc R C .
H59B H 0.5757 0.8704 0.4787 0.168 Uiso 1 1 calc R . .
C60 C 0.7241(13) 0.8543(8) 0.4258(6) 0.126(4) Uani 1 1 d D C .
H60A H 0.7791 0.8913 0.4629 0.152 Uiso 0.72(2) 1 calc PR C 1
H60B H 0.6973 0.8869 0.3981 0.152 Uiso 0.72(2) 1 calc PR C 1
H60C H 0.7797 0.8923 0.4622 0.152 Uiso 0.28(2) 1 d PR C 2
H60D H 0.6954 0.8857 0.3975 0.152 Uiso 0.28(2) 1 d PR C 2
O61A O 0.8012(7) 0.7839(5) 0.3932(3) 0.063(3) Uani 0.72(2) 1 d PD C 1
O61B O 0.7681(16) 0.8362(18) 0.3667(9) 0.093(12) Uani 0.28(2) 1 d PD C 2
C62 C 0.9121(11) 0.8180(8) 0.3739(5) 0.119(4) Uani 1 1 d D . .
H62A H 0.9899 0.7833 0.3760 0.143 Uiso 1 1 calc R C 1
H62B H 0.9343 0.8747 0.4036 0.143 Uiso 1 1 calc R C 1
C63 C 0.8887(9) 0.8233(6) 0.3066(5) 0.096(3) Uani 1 1 d . C .
H63A H 0.7991 0.8442 0.2996 0.115 Uiso 1 1 calc R . .
H63B H 0.9557 0.8620 0.3011 0.115 Uiso 1 1 calc R . .
C64 C 1.1291(7) 0.3408(5) 0.3998(3) 0.060(2) Uani 1 1 d . . .
H64A H 1.0763 0.3798 0.4302 0.072 Uiso 1 1 calc R C .
H64B H 1.2170 0.3677 0.4019 0.072 Uiso 1 1 calc R . .
C65 C 1.1458(7) 0.2611(5) 0.4140(3) 0.064(2) Uani 1 1 d . C .
H65A H 1.1890 0.2196 0.3808 0.077 Uiso 1 1 calc R . .
H65B H 1.2019 0.2714 0.4540 0.077 Uiso 1 1 calc R . .
O66 O 1.0173(5) 0.2313(3) 0.4177(2) 0.0645(13) Uani 1 1 d . C .
C67 C 1.0176(8) 0.1701(5) 0.4464(3) 0.067(2) Uani 1 1 d . . .
H67A H 1.0821 0.1861 0.4842 0.080 Uiso 1 1 calc R C .
H67B H 1.0430 0.1160 0.4176 0.080 Uiso 1 1 calc R . .
C68 C 0.8793(9) 0.1632(7) 0.4632(4) 0.096(3) Uani 1 1 d D C .
H68A H 0.8790 0.1214 0.4847 0.115 Uiso 1 1 calc R D 1
H68B H 0.8594 0.2175 0.4936 0.115 Uiso 1 1 calc R D 1
O69A O 0.7742(14) 0.1414(9) 0.4147(6) 0.062(5) Uani 0.55(2) 1 d PD C 1
C70A C 0.7493(18) 0.0547(8) 0.4020(7) 0.053(5) Uani 0.55(2) 1 d PD C 1
H70A H 0.7237 0.0444 0.4394 0.064 Uiso 0.55(2) 1 calc PR C 1
H70B H 0.8297 0.0232 0.3890 0.064 Uiso 0.55(2) 1 calc PR C 1
O69B O 0.819(2) 0.115(2) 0.4007(9) 0.120(12) Uani 0.45(2) 1 d PD C 2
C70B C 0.684(3) 0.0955(18) 0.4065(9) 0.102(10) Uani 0.45(2) 1 d PD C 2
H70C H 0.6297 0.1452 0.4118 0.122 Uiso 0.45(2) 1 calc PR C 2
H70D H 0.6804 0.0773 0.4431 0.122 Uiso 0.45(2) 1 calc PR C 2
C71 C 0.6345(8) 0.0278(6) 0.3490(4) 0.082(3) Uani 1 1 d D . .
H71A H 0.6010 -0.0289 0.3443 0.098 Uiso 1 1 calc R C 1
H71B H 0.5605 0.0663 0.3597 0.098 Uiso 1 1 calc R C 1
O72 O 0.6755(7) 0.0279(5) 0.2940(3) 0.109(3) Uani 1 1 d . C .
C73 C 0.5942(9) -0.0226(6) 0.2412(4) 0.088(3) Uani 1 1 d . . .
H73A H 0.5077 0.0038 0.2380 0.106 Uiso 1 1 calc R C .
H73B H 0.5770 -0.0775 0.2456 0.106 Uiso 1 1 calc R . .
C74 C 0.6599(8) -0.0344(5) 0.1837(4) 0.066(2) Uani 1 1 d . C .
H74A H 0.7529 -0.0504 0.1903 0.079 Uiso 1 1 calc R . .
H74B H 0.6132 -0.0804 0.1491 0.079 Uiso 1 1 calc R . .
P1 P 0.7038(2) 0.43902(18) 0.44776(9) 0.0741(7) Uani 1 1 d D . .
F1 F 0.6803(5) 0.4605(4) 0.51574(19) 0.0957(17) Uani 1 1 d . C .
F2 F 0.7309(6) 0.4187(6) 0.3777(2) 0.160(4) Uani 1 1 d . C .
F3 F 0.7257(7) 0.3476(4) 0.4399(4) 0.151(3) Uani 1 1 d . C .
F4 F 0.8571(4) 0.4579(4) 0.4673(2) 0.1026(19) Uani 1 1 d . C .
F5A F 0.692(2) 0.5367(10) 0.4583(17) 0.112(8) Uani 0.63(7) 1 d PDU C 1
F5B F 0.657(4) 0.517(3) 0.430(3) 0.172(12) Uani 0.37(7) 1 d PDU C 2
F6 F 0.5514(5) 0.4159(4) 0.4282(2) 0.114(2) Uani 1 1 d . C .
P2 P 0.2692(2) 0.94708(15) 0.38990(13) 0.0811(7) Uani 1 1 d . . .
F7 F 0.2293(6) 0.8534(3) 0.3825(4) 0.127(2) Uani 1 1 d . E .
F8 F 0.3056(5) 1.0413(3) 0.3960(3) 0.1014(17) Uani 1 1 d . E .
F9A F 0.3947(19) 0.9110(9) 0.3593(10) 0.105(7) Uani 0.524(19) 1 d PU E 1
F10A F 0.192(3) 0.9272(11) 0.3291(12) 0.147(10) Uani 0.524(19) 1 d PU E 1
F11A F 0.1392(19) 0.9770(10) 0.4223(17) 0.144(9) Uani 0.524(19) 1 d PU E 1
F12A F 0.349(2) 0.9585(8) 0.4573(6) 0.106(5) Uani 0.524(19) 1 d PU E 1
F9B F 0.4171(18) 0.9380(18) 0.405(2) 0.166(11) Uani 0.476(19) 1 d PU E 2
F10B F 0.302(3) 0.9304(11) 0.3165(11) 0.134(8) Uani 0.476(19) 1 d PU E 2
F11B F 0.1237(15) 0.9652(13) 0.3584(15) 0.113(7) Uani 0.476(19) 1 d PU E 2
F12B F 0.224(4) 0.9728(13) 0.4532(7) 0.144(10) Uani 0.476(19) 1 d PU E 2

loop_
_atom_site_aniso_label
_atom_site_aniso_U_11
_atom_site_aniso_U_22
_atom_site_aniso_U_33
_atom_site_aniso_U_23
_atom_site_aniso_U_13
_atom_site_aniso_U_12
K1 0.0486(9) 0.1113(15) 0.0406(8) 0.0265(9) 0.0041(6) -0.0045(9)
K2 0.0450(8) 0.0787(12) 0.0603(9) 0.0166(8) 0.0030(7) -0.0135(8)
O4 0.047(3) 0.070(3) 0.040(2) 0.011(2) 0.013(2) -0.008(2)
O6 0.057(3) 0.069(3) 0.043(2) 0.025(2) 0.013(2) -0.006(2)
O11 0.048(3) 0.057(3) 0.089(4) 0.016(3) 0.003(3) -0.019(2)
O13 0.046(3) 0.058(3) 0.077(3) 0.016(3) -0.002(2) -0.002(2)
O18 0.058(3) 0.067(3) 0.031(2) 0.012(2) -0.0016(19) -0.004(2)
O20 0.053(3) 0.068(3) 0.041(2) 0.010(2) 0.005(2) 0.000(2)
O25 0.051(3) 0.057(3) 0.057(3) 0.024(2) -0.005(2) -0.017(2)
O27 0.042(3) 0.075(3) 0.058(3) 0.030(3) -0.003(2) -0.009(2)
C1 0.032(3) 0.064(4) 0.031(3) 0.017(3) -0.004(2) -0.014(3)
C2 0.037(3) 0.055(4) 0.030(3) 0.014(3) -0.002(2) -0.015(3)
C3 0.029(3) 0.056(4) 0.037(3) 0.017(3) -0.006(2) -0.014(3)
C4 0.037(3) 0.059(4) 0.037(3) 0.008(3) 0.006(3) -0.012(3)
C5 0.047(4) 0.068(5) 0.033(3) 0.017(3) 0.006(3) -0.009(3)
C6 0.042(3) 0.064(5) 0.039(3) 0.023(3) -0.004(3) -0.014(3)
C7 0.043(3) 0.048(4) 0.036(3) 0.012(3) -0.002(3) -0.009(3)
C8 0.038(3) 0.057(4) 0.035(3) 0.014(3) -0.001(3) -0.011(3)
C9 0.042(4) 0.054(4) 0.043(3) 0.016(3) 0.004(3) -0.009(3)
C10 0.041(3) 0.061(5) 0.045(4) 0.016(3) 0.006(3) -0.011(3)
C11 0.043(4) 0.058(5) 0.062(4) 0.022(4) 0.001(3) -0.014(3)
C12 0.053(4) 0.046(4) 0.074(5) 0.020(4) -0.001(4) -0.010(3)
C13 0.043(4) 0.060(5) 0.056(4) 0.023(4) 0.003(3) -0.006(3)
C14 0.039(3) 0.062(4) 0.045(4) 0.016(3) 0.000(3) -0.012(3)
C15 0.030(3) 0.056(4) 0.040(3) 0.013(3) -0.004(3) -0.011(3)
C16 0.039(3) 0.068(5) 0.029(3) 0.011(3) -0.002(3) -0.017(3)
C17 0.032(3) 0.065(4) 0.028(3) 0.011(3) -0.003(2) -0.011(3)
C18 0.039(3) 0.071(5) 0.038(4) 0.022(4) -0.006(3) -0.007(3)
C19 0.042(4) 0.074(5) 0.031(3) 0.013(3) 0.001(3) -0.005(3)
C20 0.040(3) 0.061(5) 0.038(4) 0.011(3) 0.001(3) -0.009(3)
C21 0.038(3) 0.057(4) 0.036(3) 0.006(3) 0.001(3) -0.016(3)
C22 0.036(3) 0.065(4) 0.026(3) 0.016(3) 0.002(2) -0.010(3)
C23 0.052(4) 0.055(4) 0.024(3) 0.014(3) 0.001(3) -0.016(3)
C24 0.045(3) 0.048(4) 0.027(3) 0.013(3) 0.000(2) -0.012(3)
C25 0.040(3) 0.062(4) 0.030(3) 0.012(3) 0.003(3) -0.016(3)
C26 0.047(4) 0.060(4) 0.041(3) 0.022(3) 0.003(3) -0.008(3)
C27 0.044(4) 0.059(4) 0.032(3) 0.016(3) 0.002(3) -0.002(3)
C28 0.041(3) 0.049(4) 0.033(3) 0.014(3) -0.002(3) -0.014(3)
C29 0.051(4) 0.058(4) 0.036(3) 0.020(3) -0.001(3) -0.001(3)
C30 0.063(5) 0.070(5) 0.048(4) 0.015(4) -0.015(3) -0.008(4)
C31 0.114(8) 0.132(9) 0.051(5) 0.013(6) -0.023(5) -0.025(7)
C32A 0.140(13) 0.132(17) 0.033(7) 0.013(8) 0.018(8) -0.040(13)
C33A 0.26(2) 0.106(14) 0.053(8) 0.008(9) -0.001(12) -0.037(14)
C32B 0.20(3) 0.13(2) 0.06(2) 0.046(18) 0.04(2) -0.01(2)
C33B 0.19(3) 0.13(3) 0.07(3) 0.04(2) 0.03(3) 0.04(3)
C34 0.052(4) 0.068(5) 0.053(4) 0.030(4) 0.010(3) -0.005(3)
C35 0.059(4) 0.074(5) 0.058(4) 0.028(4) 0.008(3) -0.011(4)
C36 0.080(6) 0.090(6) 0.065(5) 0.036(5) 0.013(4) -0.016(5)
C37 0.082(6) 0.108(7) 0.075(6) 0.055(5) 0.014(5) -0.013(5)
C38 0.167(11) 0.123(9) 0.075(6) 0.038(6) 0.025(7) -0.045(8)
C39 0.047(4) 0.071(5) 0.039(3) 0.018(3) 0.013(3) -0.012(3)
C40 0.060(4) 0.066(5) 0.052(4) 0.012(4) 0.020(3) -0.015(4)
C41 0.084(6) 0.069(5) 0.046(4) 0.005(4) 0.026(4) -0.010(4)
C42 0.105(8) 0.139(9) 0.048(5) 0.009(5) 0.005(5) 0.001(7)
C43 0.163(11) 0.147(11) 0.053(5) 0.010(6) 0.026(6) 0.024(9)
C44 0.053(4) 0.065(5) 0.031(3) 0.020(3) -0.004(3) -0.014(3)
C45 0.088(6) 0.083(6) 0.030(4) 0.006(4) 0.001(4) -0.004(4)
C46 0.099(7) 0.103(7) 0.051(5) 0.004(5) 0.006(5) -0.011(6)
C47 0.116(9) 0.174(12) 0.076(7) 0.020(7) 0.010(6) -0.035(8)
C48 0.145(11) 0.218(15) 0.063(6) 0.031(8) 0.028(7) -0.041(10)
C49 0.060(5) 0.097(6) 0.065(5) 0.047(5) 0.013(4) -0.011(4)
C50 0.049(5) 0.080(6) 0.124(8) 0.023(6) 0.001(5) 0.003(4)
C51 0.069(5) 0.089(6) 0.037(4) 0.005(4) 0.007(3) 0.005(4)
C52 0.064(5) 0.079(6) 0.071(5) 0.038(5) -0.003(4) 0.007(4)
C53 0.047(4) 0.086(6) 0.047(4) 0.002(4) 0.013(3) -0.013(4)
C54 0.050(5) 0.117(8) 0.059(5) 0.011(5) 0.012(4) 0.008(5)
O55 0.064(3) 0.074(4) 0.077(4) -0.002(3) 0.019(3) 0.000(3)
C56 0.079(6) 0.096(7) 0.067(5) -0.003(5) -0.001(5) 0.014(5)
C57 0.098(8) 0.132(10) 0.088(7) 0.024(7) -0.002(6) -0.002(7)
O58 0.084(5) 0.111(5) 0.082(4) 0.013(4) -0.017(3) 0.014(4)
C59 0.138(10) 0.170(12) 0.180(13) 0.124(11) 0.106(10) 0.086(10)
C60 0.141(11) 0.125(10) 0.119(10) 0.048(8) 0.018(8) 0.057(9)
O61A 0.063(5) 0.071(6) 0.055(5) 0.022(4) 0.012(4) -0.014(4)
O61B 0.062(14) 0.12(2) 0.074(16) 0.008(15) -0.018(11) -0.018(13)
C62 0.105(8) 0.139(10) 0.095(8) 0.021(7) -0.012(6) -0.042(7)
C63 0.067(6) 0.088(7) 0.130(9) 0.038(7) -0.005(6) -0.023(5)
C64 0.054(4) 0.088(6) 0.035(4) 0.020(4) -0.009(3) -0.015(4)
C65 0.054(4) 0.096(6) 0.043(4) 0.026(4) -0.002(3) -0.003(4)
O66 0.053(3) 0.092(4) 0.060(3) 0.040(3) 0.004(2) -0.002(3)
C67 0.071(5) 0.079(6) 0.047(4) 0.020(4) -0.003(4) 0.002(4)
C68 0.091(7) 0.149(9) 0.052(5) 0.045(6) -0.009(5) -0.034(6)
O69A 0.056(9) 0.094(9) 0.048(7) 0.040(6) 0.007(6) -0.018(7)
C70A 0.079(12) 0.045(9) 0.037(7) 0.016(7) 0.003(7) -0.001(8)
O69B 0.073(13) 0.20(3) 0.096(16) 0.055(16) 0.017(11) -0.037(15)
C70B 0.12(2) 0.11(2) 0.089(17) 0.053(17) 0.027(16) -0.04(2)
C71 0.080(6) 0.106(7) 0.068(5) 0.039(5) 0.006(4) -0.016(5)
O72 0.138(6) 0.142(6) 0.049(3) 0.035(4) -0.001(3) -0.077(5)
C73 0.091(6) 0.105(7) 0.067(5) 0.026(5) 0.007(5) -0.049(5)
C74 0.071(5) 0.056(5) 0.068(5) 0.020(4) 0.001(4) -0.016(4)
P1 0.0517(11) 0.121(2) 0.0405(10) 0.0154(12) 0.0033(8) 0.0026(12)
F1 0.086(3) 0.152(5) 0.037(2) 0.012(3) 0.019(2) -0.016(3)
F2 0.090(4) 0.322(11) 0.053(3) 0.043(5) 0.005(3) -0.038(5)
F3 0.125(5) 0.105(5) 0.206(8) 0.019(5) 0.047(5) 0.009(4)
F4 0.053(3) 0.195(6) 0.055(3) 0.038(3) 0.000(2) -0.008(3)
F5A 0.080(10) 0.128(12) 0.163(18) 0.102(11) -0.014(9) 0.014(6)
F5B 0.089(17) 0.30(3) 0.19(3) 0.18(2) -0.053(18) -0.025(19)
F6 0.058(3) 0.211(7) 0.058(3) 0.028(3) 0.001(2) -0.016(3)
P2 0.0676(14) 0.0736(16) 0.0987(18) 0.0278(13) -0.0036(13) -0.0053(12)
F7 0.108(4) 0.074(4) 0.199(7) 0.046(4) 0.014(4) -0.006(3)
F8 0.093(4) 0.087(4) 0.119(4) 0.031(3) -0.004(3) -0.030(3)
F9A 0.094(13) 0.085(8) 0.121(12) 0.000(9) 0.060(11) -0.004(7)
F10A 0.17(2) 0.103(12) 0.162(19) 0.071(12) -0.100(17) -0.023(13)
F11A 0.102(12) 0.086(9) 0.27(3) 0.081(16) 0.071(14) 0.037(9)
F12A 0.129(13) 0.112(9) 0.072(8) 0.028(6) -0.008(8) 0.002(9)
F9B 0.070(10) 0.18(2) 0.29(3) 0.14(2) -0.012(19) -0.005(13)
F10B 0.138(17) 0.117(12) 0.139(15) 0.027(10) 0.036(14) 0.004(12)
F11B 0.057(8) 0.094(12) 0.20(2) 0.078(14) -0.017(10) -0.026(7)
F12B 0.25(3) 0.136(15) 0.061(9) 0.039(8) 0.044(14) -0.02(2)

loop_
_atom_type_symbol
_atom_type_description
_atom_type_scat_dispersion_real
_atom_type_scat_dispersion_imag
_atom_type_scat_source
C C 0.0181 0.0091 'International Tables Vol C Tables 4.2.6.8 and 6.1.1.4'
H H 0.0000 0.0000 'International Tables Vol C Tables 4.2.6.8 and 6.1.1.4'
O O 0.0492 0.0322 'International Tables Vol C Tables 4.2.6.8 and 6.1.1.4'
F F 0.0727 0.0534 'International Tables Vol C Tables 4.2.6.8 and 6.1.1.4'
P P 0.2955 0.4335 'International Tables Vol C Tables 4.2.6.8 and 6.1.1.4'
K K 0.3868 1.0657 'International Tables Vol C Tables 4.2.6.8 and 6.1.1.4'

loop_
_geom_angle_atom_site_label_1
_geom_angle_atom_site_label_2
_geom_angle_atom_site_label_3
_geom_angle
O66 K1 F3 78.3(2)
O66 K1 O69A 61.7(3)
F3 K1 O69A 73.6(3)
O66 K1 O69B 57.5(4)
F3 K1 O69B 85.5(5)
O69A K1 O69B 13.2(5)
O66 K1 O18 58.16(14)
F3 K1 O18 94.17(17)
O69A K1 O18 119.9(3)
O69B K1 O18 114.2(4)
O66 K1 O6 164.95(14)
F3 K1 O6 93.27(19)
O69A K1 O6 104.1(3)
O69B K1 O6 109.9(4)
O18 K1 O6 135.70(14)
O66 K1 F2 100.51(16)
F3 K1 F2 41.7(2)
O69A K1 F2 115.2(3)
O69B K1 F2 127.2(5)
O18 K1 F2 76.67(15)
O6 K1 F2 80.45(15)
O66 K1 C26 101.09(17)
F3 K1 C26 174.6(2)
O69A K1 C26 101.3(3)
O69B K1 C26 89.7(5)
O18 K1 C26 89.99(14)
O6 K1 C26 86.16(15)
F2 K1 C26 143.16(17)
O66 K1 C27 88.97(15)
F3 K1 C27 159.37(19)
O69A K1 C27 114.6(3)
O69B K1 C27 101.4(5)
O18 K1 C27 65.23(14)
O6 K1 C27 102.42(14)
F2 K1 C27 127.63(17)
C26 K1 C27 24.85(15)
O66 K1 C25 125.05(17)
F3 K1 C25 155.7(2)
O69A K1 C25 109.5(3)
O69B K1 C25 101.1(5)
O18 K1 C25 104.06(13)
O6 K1 C25 62.46(14)
F2 K1 C25 127.31(17)
C26 K1 C25 24.03(15)
C27 K1 C25 42.42(14)
O66 K1 C22 99.26(15)
F3 K1 C22 142.8(2)
O69A K1 C22 138.2(3)
O69B K1 C22 124.9(5)
O18 K1 C22 55.91(13)
O6 K1 C22 95.00(13)
F2 K1 C22 104.40(17)
C26 K1 C22 42.64(16)
C27 K1 C22 23.76(16)
C25 K1 C22 48.69(14)
O66 K1 C23 122.28(15)
F3 K1 C23 136.4(2)
O69A K1 C23 149.1(3)
O69B K1 C23 138.0(5)
O18 K1 C23 72.40(13)
O6 K1 C23 72.33(13)
F2 K1 C23 94.76(16)
C26 K1 C23 48.40(17)
C27 K1 C23 41.19(16)
C25 K1 C23 40.85(15)
C22 K1 C23 23.34(14)
O55 K2 F5B 79.1(8)
O55 K2 O58 60.73(18)
F5B K2 O58 86.6(13)
O55 K2 O20 162.95(16)
F5B K2 O20 92.5(9)
O58 K2 O20 104.31(17)
O55 K2 O4 59.57(14)
F5B K2 O4 80.2(13)
O58 K2 O4 120.24(17)
O20 K2 O4 134.05(14)
O55 K2 O61A 103.85(19)
F5B K2 O61A 125.6(14)
O58 K2 O61A 53.1(2)
O20 K2 O61A 68.94(19)
O4 K2 O61A 148.4(2)
O55 K2 F5A 81.8(4)
F5B K2 F5A 12.3(10)
O58 K2 F5A 77.4(5)
O20 K2 F5A 87.0(4)
O4 K2 F5A 91.9(6)
O61A K2 F5A 113.4(6)
O55 K2 C13 90.20(18)
F5B K2 C13 147.7(14)
O58 K2 C13 114.7(2)
O20 K2 C13 104.38(15)
O4 K2 C13 68.19(15)
O61A K2 C13 86.4(2)
F5A K2 C13 159.9(6)
O55 K2 C12 101.69(19)
F5B K2 C12 170.3(14)
O58 K2 C12 102.2(2)
O20 K2 C12 89.08(16)
O4 K2 C12 91.83(15)
O61A K2 C12 63.7(2)
F5A K2 C12 175.8(5)
C13 K2 C12 23.68(16)
O55 K2 C8 100.41(17)
F5B K2 C8 128.4(14)
O58 K2 C8 138.5(2)
O20 K2 C8 96.44(14)
O4 K2 C8 57.72(13)
O61A K2 C8 104.8(2)
F5A K2 C8 140.1(6)
C13 K2 C8 24.03(16)
C12 K2 C8 41.91(17)
O55 K2 C9 123.53(17)
F5B K2 C9 123.7(13)
O58 K2 C9 149.5(2)
O20 K2 C9 73.47(14)
O4 K2 C9 73.52(13)
O61A K2 C9 100.11(18)
F5A K2 C9 131.8(4)
C13 K2 C9 41.29(17)
C12 K2 C9 47.88(17)
C8 K2 C9 23.42(15)
O55 K2 C11 125.02(19)
F5B K2 C11 155.1(9)
O58 K2 C11 109.9(2)
O20 K2 C11 65.84(15)
O4 K2 C11 105.42(15)
O61A K2 C11 59.90(18)
F5A K2 C11 152.7(4)
C13 K2 C11 41.22(16)
C12 K2 C11 23.46(16)
C8 K2 C11 48.08(15)
C9 K2 C11 40.59(16)
C4 O4 C53 117.0(5)
C4 O4 K2 115.3(3)
C53 O4 K2 107.9(4)
C6 O6 C49 115.5(5)
C6 O6 K1 108.5(3)
C49 O6 K1 102.2(4)
C11 O11 C63 122.0(6)
C13 O13 C50 117.1(6)
C18 O18 C64 117.0(5)
C18 O18 K1 110.7(3)
C64 O18 K1 110.0(4)
C20 O20 C51 118.2(6)
C20 O20 K2 110.8(3)
C51 O20 K2 90.5(4)
C25 O25 C74 122.5(5)
C27 O27 C52 118.2(5)
C2 C1 C6 115.1(6)
C2 C1 C28 124.5(5)
C6 C1 C28 120.4(6)
C1 C2 C3 124.2(6)
C4 C3 C2 117.4(6)
C4 C3 C7 117.5(6)
C2 C3 C7 125.1(5)
O4 C4 C5 122.7(6)
O4 C4 C3 116.7(6)
C5 C4 C3 120.5(6)
C6 C5 C4 120.1(6)
C5 C6 O6 122.7(6)
C5 C6 C1 122.6(7)
O6 C6 C1 114.6(6)
C3 C7 C8 112.2(5)
C3 C7 C29 113.6(5)
C8 C7 C29 110.4(5)
C9 C8 C13 117.9(6)
C9 C8 C7 121.4(6)
C13 C8 C7 120.7(6)
C9 C8 K2 79.1(4)
C13 C8 K2 76.7(4)
C7 C8 K2 115.4(4)
C8 C9 C10 122.5(6)
C8 C9 K2 77.5(3)
C10 C9 K2 80.6(4)
C11 C10 C9 117.0(6)
C11 C10 C14 123.4(6)
C9 C10 C14 119.6(6)
C11 C10 K2 77.3(4)
C9 C10 K2 75.6(3)
C14 C10 K2 115.6(4)
C10 C11 C12 122.2(6)
C10 C11 O11 115.5(6)
C12 C11 O11 122.1(7)
C10 C11 K2 79.9(4)
C12 C11 K2 75.4(4)
O11 C11 K2 120.8(4)
C13 C12 C11 119.8(7)
C13 C12 K2 77.6(4)
C11 C12 K2 81.1(4)
C12 C13 O13 123.6(7)
C12 C13 C8 120.5(6)
O13 C13 C8 115.9(6)
C12 C13 K2 78.8(4)
O13 C13 K2 112.5(4)
C8 C13 K2 79.3(4)
C15 C14 C34 113.2(6)
C15 C14 C10 112.9(5)
C34 C14 C10 111.2(5)
C16 C15 C20 115.9(6)
C16 C15 C14 124.6(6)
C20 C15 C14 119.4(6)
C17 C16 C15 125.8(6)
C16 C17 C18 115.9(6)
C16 C17 C21 125.3(5)
C18 C17 C21 118.7(6)
O18 C18 C19 122.9(6)
O18 C18 C17 116.1(6)
C19 C18 C17 121.0(7)
C20 C19 C18 120.1(6)
C19 C20 O20 121.9(6)
C19 C20 C15 121.2(6)
O20 C20 C15 116.9(6)
C17 C21 C39 115.2(6)
C17 C21 C22 110.5(5)
C39 C21 C22 109.6(5)
C27 C22 C23 118.3(6)
C27 C22 C21 123.0(6)
C23 C22 C21 118.7(6)
C27 C22 K1 73.6(3)
C23 C22 K1 80.6(3)
C21 C22 K1 118.3(3)
C22 C23 C24 123.0(6)
C22 C23 K1 76.1(3)
C24 C23 K1 78.7(3)
C25 C24 C23 117.1(6)
C25 C24 C28 122.2(5)
C23 C24 C28 120.7(6)
C25 C24 K1 74.8(3)
C23 C24 K1 77.8(3)
C28 C24 K1 119.5(3)
O25 C25 C26 123.5(6)
O25 C25 C24 115.3(6)
C26 C25 C24 121.2(6)
O25 C25 K1 117.6(3)
C26 C25 K1 72.2(3)
C24 C25 K1 81.8(3)
C25 C26 C27 119.9(6)
C25 C26 K1 83.7(4)
C27 C26 K1 79.6(4)
O27 C27 C22 117.0(5)
O27 C27 C26 122.5(6)
C22 C27 C26 120.4(6)
O27 C27 K1 110.6(3)
C22 C27 K1 82.6(3)
C26 C27 K1 75.5(3)
C1 C28 C24 110.8(5)
C1 C28 C44 113.3(5)
C24 C28 C44 110.6(5)
C30 C29 C7 114.0(5)
C31 C30 C29 116.1(7)
C32B C31 C30 140(2)
C30 C31 C32A 108.7(9)
C33A C32A C31 112.4(15)
C31 C32B C33B 98(3)
C14 C34 C35 115.6(6)
C36 C35 C34 112.4(7)
C37 C36 C35 114.7(7)
C36 C37 C38 114.3(9)
C40 C39 C21 113.1(6)
C39 C40 C41 113.7(7)
C42 C41 C40 113.5(7)
C41 C42 C43 114.1(9)
C45 C44 C28 114.3(6)
C46 C45 C44 114.7(7)
C47 C46 C45 113.6(8)
C46 C47 C48 112.2(9)
O4 C53 C54 106.5(6)
O55 C54 C53 109.1(6)
C54 O55 C56 117.5(6)
C54 O55 K2 120.9(4)
C56 O55 K2 121.5(5)
O55 C56 C57 109.4(8)
O58 C57 C56 111.8(9)
C59 O58 C57 111.8(8)
C59 O58 K2 107.2(7)
C57 O58 K2 107.5(6)
C60 C59 O58 112.9(10)
O61B C60 C59 130.5(15)
O61B C60 O61A 52.2(12)
C59 C60 O61A 109.8(10)
C62 O61A C60 106.6(9)
C62 O61A K2 134.5(6)
C60 O61A K2 116.6(7)
C60 O61B C62 106.4(14)
O61A C62 O61B 50.9(11)
O61A C62 C63 114.8(8)
O61B C62 C63 76.2(10)
O11 C63 C62 107.8(8)
O18 C64 C65 107.1(6)
O66 C65 C64 107.3(6)
C67 O66 C65 113.9(6)
C67 O66 K1 118.1(4)
C65 O66 K1 121.4(4)
O66 C67 C68 107.1(7)
O69A C68 C67 117.9(9)
O69B C68 C67 97.1(10)
C68 O69A C70A 104.5(11)
C68 O69A K1 110.1(9)
C70A O69A K1 129.3(10)
O69A C70A C71 106.5(11)
C70B O69B C68 106.8(15)
C70B O69B K1 106(3)
C68 O69B K1 105.5(18)
O69B C70B C71 107.2(19)
O72 C71 C70B 118.4(11)
O72 C71 C70A 111.1(9)
C71 O72 C73 113.5(6)
O72 C73 C74 110.5(6)
O25 C74 C73 112.2(7)
F1 P1 F3 92.9(4)
F1 P1 F5B 105(2)
F3 P1 F5B 158(3)
F1 P1 F4 90.2(3)
F3 P1 F4 89.3(4)
F5B P1 F4 103.1(19)
F1 P1 F6 89.7(3)
F3 P1 F6 88.0(4)
F5B P1 F6 79.5(19)
F4 P1 F6 177.3(4)
F1 P1 F2 178.5(4)
F3 P1 F2 88.1(5)
F5B P1 F2 74(2)
F4 P1 F2 88.7(3)
F6 P1 F2 91.5(3)
F1 P1 F5A 86.5(11)
F3 P1 F5A 175.7(12)
F4 P1 F5A 86.4(10)
F6 P1 F5A 96.2(10)
F2 P1 F5A 92.5(12)
P1 F2 K1 105.9(5)
P1 F3 K1 124.0(5)
P1 F5A K2 125.2(17)
P1 F5B K2 150(3)
F10A P2 F12B 130.2(16)
F10A P2 F9B 128.4(17)
F12B P2 F9B 101.1(16)
F10A P2 F9A 91.1(14)
F12B P2 F9A 137.2(15)
F10A P2 F11A 89.7(13)
F9B P2 F11A 141.8(17)
F9A P2 F11A 175.2(9)
F10A P2 F7 83.4(7)
F12B P2 F7 88.1(8)
F9B P2 F7 94.9(9)
F9A P2 F7 85.9(7)
F11A P2 F7 89.5(6)
F10A P2 F8 95.1(7)
F12B P2 F8 92.4(8)
F9B P2 F8 86.5(9)
F9A P2 F8 94.8(7)
F11A P2 F8 89.8(6)
F7 P2 F8 178.3(4)
F10A P2 F12A 173.2(9)
F12B P2 F12A 48.4(11)
F9B P2 F12A 52.8(12)
F9A P2 F12A 89.2(9)
F11A P2 F12A 89.4(12)
F7 P2 F12A 89.9(6)
F8 P2 F12A 91.6(6)
F12B P2 F11B 92.5(13)
F9B P2 F11B 163.8(13)
F9A P2 F11B 130.1(12)
F11A P2 F11B 51.5(10)
F7 P2 F11B 94.2(6)
F8 P2 F11B 84.2(6)
F12A P2 F11B 140.6(11)
F12B P2 F10B 170.3(14)
F9B P2 F10B 86.2(13)
F9A P2 F10B 51.5(9)
F11A P2 F10B 130.8(13)
F7 P2 F10B 97.8(7)
F8 P2 F10B 81.6(7)
F12A P2 F10B 138.8(11)
F11B P2 F10B 79.3(11)

loop_
_geom_bond_atom_site_label_1
_geom_bond_atom_site_label_2
_geom_bond_distance
K1 O66 2.760(5)
K1 F3 2.839(7)
K1 O69A 2.848(15)
K1 O69B 2.91(4)
K1 O18 2.956(5)
K1 O6 2.989(5)
K1 F2 3.160(10)
K1 C26 3.239(7)
K1 C27 3.290(6)
K1 C25 3.381(6)
K1 C22 3.401(6)
K1 C23 3.457(6)
K2 O55 2.696(5)
K2 F5B 2.76(3)
K2 O58 2.874(6)
K2 O20 2.895(5)
K2 O4 2.896(5)
K2 O61A 3.001(7)
K2 F5A 3.06(3)
K2 C13 3.350(7)
K2 C12 3.365(8)
K2 C8 3.383(6)
K2 C9 3.404(6)
K2 C11 3.435(7)
O4 C4 1.376(8)
O4 C53 1.440(7)
O6 C6 1.395(8)
O6 C49 1.436(8)
O11 C11 1.392(8)
O11 C63 1.438(11)
O13 C13 1.388(8)
O13 C50 1.409(9)
O18 C18 1.364(8)
O18 C64 1.435(7)
O20 C20 1.378(8)
O20 C51 1.441(8)
O25 C25 1.372(7)
O25 C74 1.432(9)
O27 C27 1.368(7)
O27 C52 1.426(9)
C1 C2 1.391(9)
C1 C6 1.418(9)
C1 C28 1.516(9)
C2 C3 1.394(9)
C3 C4 1.392(9)
C3 C7 1.523(9)
C4 C5 1.391(9)
C5 C6 1.355(9)
C7 C8 1.532(8)
C7 C29 1.534(8)
C8 C9 1.378(9)
C8 C13 1.402(9)
C9 C10 1.418(8)
C10 C11 1.364(10)
C10 C14 1.535(9)
C11 C12 1.384(10)
C12 C13 1.378(9)
C14 C15 1.512(9)
C14 C34 1.524(9)
C15 C16 1.383(9)
C15 C20 1.411(9)
C16 C17 1.382(9)
C17 C18 1.406(9)
C17 C21 1.510(9)
C18 C19 1.396(10)
C19 C20 1.377(10)
C21 C39 1.542(8)
C21 C22 1.546(8)
C22 C27 1.382(9)
C22 C23 1.388(8)
C23 C24 1.406(8)
C24 C25 1.393(9)
C24 C28 1.523(8)
C25 C26 1.385(9)
C26 C27 1.405(9)
C28 C44 1.538(8)
C29 C30 1.534(9)
C30 C31 1.485(11)
C31 C32B 1.480(18)
C31 C32A 1.555(16)
C32A C33A 1.508(15)
C32B C33B 1.51(2)
C34 C35 1.527(10)
C35 C36 1.519(10)
C36 C37 1.503(11)
C37 C38 1.517(12)
C39 C40 1.510(10)
C40 C41 1.531(10)
C41 C42 1.474(12)
C42 C43 1.500(12)
C44 C45 1.514(9)
C45 C46 1.508(9)
C46 C47 1.454(10)
C47 C48 1.526(11)
C53 C54 1.492(11)
C54 O55 1.393(9)
O55 C56 1.458(9)
C56 C57 1.482(13)
C57 O58 1.431(12)
O58 C59 1.430(12)
C59 C60 1.430(16)
C60 O61B 1.403(17)
C60 O61A 1.457(11)
O61A C62 1.436(11)
O61B C62 1.492(16)
C62 C63 1.568(14)
C64 C65 1.501(11)
C65 O66 1.416(8)
O66 C67 1.403(9)
C67 C68 1.502(11)
C68 O69A 1.411(14)
C68 O69B 1.465(18)
O69A C70A 1.422(16)
C70A C71 1.542(14)
O69B C70B 1.427(19)
C70B C71 1.477(17)
C71 O72 1.366(9)
O72 C73 1.411(9)
C73 C74 1.491(11)
P1 F1 1.522(4)
P1 F3 1.524(7)
P1 F5B 1.571(18)
P1 F4 1.572(5)
P1 F6 1.574(5)
P1 F2 1.580(6)
P1 F5A 1.604(11)
P2 F10A 1.460(15)
P2 F12B 1.487(15)
P2 F9B 1.518(18)
P2 F9A 1.540(14)
P2 F11A 1.576(15)
P2 F7 1.593(6)
P2 F8 1.601(6)
P2 F12A 1.619(13)
P2 F11B 1.647(17)
P2 F10B 1.68(2)

loop_
_geom_torsion_atom_site_label_1
_geom_torsion_atom_site_label_2
_geom_torsion_atom_site_label_3
_geom_torsion_atom_site_label_4
_geom_torsion
O55 K2 O4 C4 -160.4(5)
F5B K2 O4 C4 -77.4(11)
O58 K2 O4 C4 -157.6(4)
O20 K2 O4 C4 6.6(5)
O61A K2 O4 C4 134.7(4)
F5A K2 O4 C4 -81.0(5)
C13 K2 O4 C4 95.7(4)
C12 K2 O4 C4 97.1(4)
C8 K2 O4 C4 71.4(4)
C9 K2 O4 C4 52.3(4)
C11 K2 O4 C4 77.7(4)
O55 K2 O4 C53 -27.5(5)
F5B K2 O4 C53 55.5(11)
O58 K2 O4 C53 -24.7(5)
O20 K2 O4 C53 139.5(4)
O61A K2 O4 C53 -92.4(5)
F5A K2 O4 C53 51.8(6)
C13 K2 O4 C53 -131.4(5)
C12 K2 O4 C53 -130.0(5)
C8 K2 O4 C53 -155.8(5)
C9 K2 O4 C53 -174.9(5)
C11 K2 O4 C53 -149.4(5)
O66 K1 O6 C6 134.4(6)
F3 K1 O6 C6 79.3(4)
O69A K1 O6 C6 153.2(5)
O69B K1 O6 C6 165.6(6)
O18 K1 O6 C6 -20.1(4)
F2 K1 O6 C6 39.4(4)
C26 K1 O6 C6 -106.1(4)
C27 K1 O6 C6 -87.2(4)
C25 K1 O6 C6 -101.9(4)
C22 K1 O6 C6 -64.4(4)
C23 K1 O6 C6 -58.7(4)
O66 K1 O6 C49 11.9(9)
F3 K1 O6 C49 -43.2(5)
O69A K1 O6 C49 30.6(5)
O69B K1 O6 C49 43.1(7)
O18 K1 O6 C49 -142.6(4)
F2 K1 O6 C49 -83.1(4)
C26 K1 O6 C49 131.3(4)
C27 K1 O6 C49 150.2(4)
C25 K1 O6 C49 135.5(5)
C22 K1 O6 C49 173.1(4)
C23 K1 O6 C49 178.7(5)
O66 K1 O18 C18 -155.3(4)
F3 K1 O18 C18 -81.9(4)
O69A K1 O18 C18 -155.4(5)
O69B K1 O18 C18 -168.8(7)
O6 K1 O18 C18 17.1(4)
F2 K1 O18 C18 -43.8(4)
C26 K1 O18 C18 101.6(4)
C27 K1 O18 C18 99.4(4)
C25 K1 O18 C18 81.9(4)
C22 K1 O18 C18 74.2(4)
C23 K1 O18 C18 55.7(4)
O66 K1 O18 C64 -24.4(4)
F3 K1 O18 C64 49.0(5)
O69A K1 O18 C64 -24.5(6)
O69B K1 O18 C64 -37.9(7)
O6 K1 O18 C64 148.0(4)
F2 K1 O18 C64 87.2(4)
C26 K1 O18 C64 -127.5(4)
C27 K1 O18 C64 -129.7(5)
C25 K1 O18 C64 -147.2(4)
C22 K1 O18 C64 -154.9(5)
C23 K1 O18 C64 -173.4(5)
O55 K2 O20 C20 129.2(6)
F5B K2 O20 C20 69.4(14)
O58 K2 O20 C20 156.5(4)
O4 K2 O20 C20 -9.4(5)
O61A K2 O20 C20 -163.2(4)
F5A K2 O20 C20 80.4(6)
C13 K2 O20 C20 -82.8(4)
C12 K2 O20 C20 -101.1(4)
C8 K2 O20 C20 -59.7(4)
C9 K2 O20 C20 -55.1(4)
C11 K2 O20 C20 -97.8(4)
O55 K2 O20 C51 8.7(8)
F5B K2 O20 C51 -51.2(14)
O58 K2 O20 C51 36.0(5)
O4 K2 O20 C51 -130.0(4)
O61A K2 O20 C51 76.3(4)
F5A K2 O20 C51 -40.2(7)
C13 K2 O20 C51 156.6(4)
C12 K2 O20 C51 138.4(4)
C8 K2 O20 C51 179.7(4)
C9 K2 O20 C51 -175.7(4)
C11 K2 O20 C51 141.7(5)
C6 C1 C2 C3 -0.7(8)
C28 C1 C2 C3 179.2(5)
C1 C2 C3 C4 2.7(8)
C1 C2 C3 C7 -175.7(5)
C53 O4 C4 C5 -36.0(8)
K2 O4 C4 C5 92.5(6)
C53 O4 C4 C3 147.2(6)
K2 O4 C4 C3 -84.3(6)
C2 C3 C4 O4 173.8(5)
C7 C3 C4 O4 -7.7(8)
C2 C3 C4 C5 -3.1(8)
C7 C3 C4 C5 175.4(5)
O4 C4 C5 C6 -175.2(6)
C3 C4 C5 C6 1.5(9)
C4 C5 C6 O6 177.5(5)
C4 C5 C6 C1 0.7(9)
C49 O6 C6 C5 29.2(8)
K1 O6 C6 C5 -84.9(6)
C49 O6 C6 C1 -153.7(6)
K1 O6 C6 C1 92.2(5)
C2 C1 C6 C5 -1.1(9)
C28 C1 C6 C5 179.1(6)
C2 C1 C6 O6 -178.1(5)
C28 C1 C6 O6 2.0(8)
C4 C3 C7 C8 76.8(7)
C2 C3 C7 C8 -104.9(6)
C4 C3 C7 C29 -157.2(5)
C2 C3 C7 C29 21.2(8)
C3 C7 C8 C9 44.2(8)
C29 C7 C8 C9 -83.6(7)
C3 C7 C8 C13 -137.4(6)
C29 C7 C8 C13 94.8(7)
C3 C7 C8 K2 -48.3(6)
C29 C7 C8 K2 -176.1(4)
O55 K2 C8 C9 -171.4(4)
F5B K2 C8 C9 -87.1(11)
O58 K2 C8 C9 131.4(4)
O20 K2 C8 C9 11.3(4)
O4 K2 C8 C9 -127.9(4)
O61A K2 C8 C9 81.1(4)
F5A K2 C8 C9 -81.7(7)
C13 K2 C8 C9 122.4(6)
C12 K2 C8 C9 92.6(4)
C11 K2 C8 C9 60.3(4)
O55 K2 C8 C13 66.2(4)
F5B K2 C8 C13 150.5(11)
O58 K2 C8 C13 9.0(5)
O20 K2 C8 C13 -111.1(4)
O4 K2 C8 C13 109.7(4)
O61A K2 C8 C13 -41.3(4)
F5A K2 C8 C13 155.9(7)
C12 K2 C8 C13 -29.8(3)
C9 K2 C8 C13 -122.4(6)
C11 K2 C8 C13 -62.1(4)
O55 K2 C8 C7 -51.7(5)
F5B K2 C8 C7 32.6(11)
O58 K2 C8 C7 -108.8(5)
O20 K2 C8 C7 131.0(4)
O4 K2 C8 C7 -8.2(4)
O61A K2 C8 C7 -159.1(4)
F5A K2 C8 C7 38.0(8)
C13 K2 C8 C7 -117.9(6)
C12 K2 C8 C7 -147.6(5)
C9 K2 C8 C7 119.7(7)
C11 K2 C8 C7 -179.9(5)
C13 C8 C9 C10 -1.7(9)
C7 C8 C9 C10 176.7(6)
K2 C8 C9 C10 -70.1(6)
C13 C8 C9 K2 68.4(5)
C7 C8 C9 K2 -113.2(5)
O55 K2 C9 C8 10.2(5)
F5B K2 C9 C8 109.9(13)
O58 K2 C9 C8 -78.1(5)
O20 K2 C9 C8 -168.3(4)
O4 K2 C9 C8 44.1(4)
O61A K2 C9 C8 -104.0(4)
F5A K2 C9 C8 121.6(8)
C13 K2 C9 C8 -31.4(4)
C12 K2 C9 C8 -64.1(4)
C11 K2 C9 C8 -96.4(5)
O55 K2 C9 C10 136.7(4)
F5B K2 C9 C10 -123.6(13)
O58 K2 C9 C10 48.4(6)
O20 K2 C9 C10 -41.8(4)
O4 K2 C9 C10 170.6(4)
O61A K2 C9 C10 22.5(5)
F5A K2 C9 C10 -111.9(8)
C13 K2 C9 C10 95.1(5)
C12 K2 C9 C10 62.4(4)
C8 K2 C9 C10 126.5(6)
C11 K2 C9 C10 30.1(4)
C8 C9 C10 C11 1.1(10)
K2 C9 C10 C11 -67.4(6)
C8 C9 C10 C14 -180.0(6)
K2 C9 C10 C14 111.5(5)
C8 C9 C10 K2 68.5(6)
O55 K2 C10 C11 62.6(5)
F5B K2 C10 C11 -163.4(18)
O58 K2 C10 C11 -27.4(5)
O20 K2 C10 C11 -107.3(4)
O4 K2 C10 C11 113.5(4)
O61A K2 C10 C11 -34.8(4)
F5A K2 C10 C11 -146.3(9)
C13 K2 C10 C11 61.0(4)
C12 K2 C10 C11 28.7(4)
C8 K2 C10 C11 94.0(5)
C9 K2 C10 C11 122.5(6)
O55 K2 C10 C9 -59.9(5)
F5B K2 C10 C9 74.1(18)
O58 K2 C10 C9 -149.9(4)
O20 K2 C10 C9 130.1(5)
O4 K2 C10 C9 -9.1(4)
O61A K2 C10 C9 -157.4(5)
F5A K2 C10 C9 91.2(9)
C13 K2 C10 C9 -61.5(4)
C12 K2 C10 C9 -93.8(5)
C8 K2 C10 C9 -28.6(4)
C11 K2 C10 C9 -122.5(6)
O55 K2 C10 C14 -176.2(4)
F5B K2 C10 C14 -42.2(19)
O58 K2 C10 C14 93.8(5)
O20 K2 C10 C14 13.9(4)
O4 K2 C10 C14 -125.3(4)
O61A K2 C10 C14 86.4(5)
F5A K2 C10 C14 -25.1(10)
C13 K2 C10 C14 -177.8(5)
C12 K2 C10 C14 149.9(6)
C8 K2 C10 C14 -144.8(6)
C9 K2 C10 C14 -116.3(7)
C11 K2 C10 C14 121.2(6)
C9 C10 C11 C12 0.9(10)
C14 C10 C11 C12 -177.9(6)
K2 C10 C11 C12 -65.5(7)
C9 C10 C11 O11 -174.2(6)
C14 C10 C11 O11 7.0(10)
K2 C10 C11 O11 119.4(6)
C9 C10 C11 K2 66.4(5)
C14 C10 C11 K2 -112.4(6)
C63 O11 C11 C10 -154.2(7)
C63 O11 C11 C12 30.7(11)
C63 O11 C11 K2 -60.9(9)
O55 K2 C11 C10 -134.2(4)
F5B K2 C11 C10 29(3)
O58 K2 C11 C10 158.2(4)
O20 K2 C11 C10 61.0(4)
O4 K2 C11 C10 -70.8(4)
O61A K2 C11 C10 139.7(5)
F5A K2 C11 C10 56.9(13)
C13 K2 C11 C10 -96.7(5)
C12 K2 C11 C10 -127.3(6)
C8 K2 C11 C10 -63.6(4)
C9 K2 C11 C10 -31.5(4)
O55 K2 C11 C12 -6.9(5)
F5B K2 C11 C12 157(3)
O58 K2 C11 C12 -74.5(4)
O20 K2 C11 C12 -171.7(5)
O4 K2 C11 C12 56.5(4)
O61A K2 C11 C12 -92.9(5)
F5A K2 C11 C12 -175.8(12)
C13 K2 C11 C12 30.6(4)
C8 K2 C11 C12 63.7(4)
C9 K2 C11 C12 95.8(5)
O55 K2 C11 O11 112.1(5)
F5B K2 C11 O11 -84(3)
O58 K2 C11 O11 44.5(6)
O20 K2 C11 O11 -52.7(5)
O4 K2 C11 O11 175.5(5)
O61A K2 C11 O11 26.0(5)
F5A K2 C11 O11 -56.8(13)
C13 K2 C11 O11 149.6(7)
C12 K2 C11 O11 119.0(8)
C8 K2 C11 O11 -177.3(6)
C9 K2 C11 O11 -145.2(6)
C10 C11 C12 C13 -2.3(11)
O11 C11 C12 C13 172.4(7)
K2 C11 C12 C13 -70.1(6)
C10 C11 C12 K2 67.8(7)
O11 C11 C12 K2 -117.5(6)
O55 K2 C12 C13 -62.4(4)
O58 K2 C12 C13 -124.6(4)
O20 K2 C12 C13 130.9(4)
O4 K2 C12 C13 -3.1(4)
O61A K2 C12 C13 -162.2(5)
C8 K2 C12 C13 30.2(4)
C9 K2 C12 C13 62.6(4)
C11 K2 C12 C13 123.3(7)
O55 K2 C12 C11 174.3(4)
O58 K2 C12 C11 112.0(4)
O20 K2 C12 C11 7.6(4)
O4 K2 C12 C11 -126.5(4)
O61A K2 C12 C11 74.4(4)
C13 K2 C12 C11 -123.3(7)
C8 K2 C12 C11 -93.1(5)
C9 K2 C12 C11 -60.8(4)
C11 C12 C13 O13 -178.4(6)
K2 C12 C13 O13 109.6(6)
C11 C12 C13 C8 1.7(11)
K2 C12 C13 C8 -70.3(6)
C11 C12 C13 K2 72.0(7)
C50 O13 C13 C12 -8.6(11)
C50 O13 C13 C8 171.3(7)
C50 O13 C13 K2 82.6(7)
C9 C8 C13 C12 0.2(10)
C7 C8 C13 C12 -178.2(6)
K2 C8 C13 C12 70.0(6)
C9 C8 C13 O13 -179.7(6)
C7 C8 C13 O13 1.9(9)
K2 C8 C13 O13 -109.9(5)
C9 C8 C13 K2 -69.8(5)
C7 C8 C13 K2 111.8(5)
O55 K2 C13 C12 119.8(4)
F5B K2 C13 C12 -170.6(17)
O58 K2 C13 C12 62.2(5)
O20 K2 C13 C12 -51.3(4)
O4 K2 C13 C12 176.6(5)
O61A K2 C13 C12 15.9(4)
F5A K2 C13 C12 -174.0(9)
C8 K2 C13 C12 -124.4(6)
C9 K2 C13 C12 -93.8(5)
C11 K2 C13 C12 -30.3(4)
O55 K2 C13 O13 -2.1(4)
F5B K2 C13 O13 67.5(17)
O58 K2 C13 O13 -59.7(5)
O20 K2 C13 O13 -173.2(4)
O4 K2 C13 O13 54.7(4)
O61A K2 C13 O13 -106.0(5)
F5A K2 C13 O13 64.1(11)
C12 K2 C13 O13 -121.9(7)
C8 K2 C13 O13 113.7(6)
C9 K2 C13 O13 144.3(5)
C11 K2 C13 O13 -152.2(6)
O55 K2 C13 C8 -115.8(4)
F5B K2 C13 C8 -46.2(17)
O58 K2 C13 C8 -173.4(4)
O20 K2 C13 C8 73.1(4)
O4 K2 C13 C8 -59.0(3)
O61A K2 C13 C8 140.3(4)
F5A K2 C13 C8 -49.6(10)
C12 K2 C13 C8 124.4(6)
C9 K2 C13 C8 30.6(3)
C11 K2 C13 C8 94.0(4)
C11 C10 C14 C15 132.5(7)
C9 C10 C14 C15 -46.3(8)
K2 C10 C14 C15 41.1(6)
C11 C10 C14 C34 -99.0(8)
C9 C10 C14 C34 82.2(7)
K2 C10 C14 C34 169.6(4)
C34 C14 C15 C16 -16.1(8)
C10 C14 C15 C16 111.4(7)
C34 C14 C15 C20 162.5(6)
C10 C14 C15 C20 -70.0(7)
C20 C15 C16 C17 -1.5(9)
C14 C15 C16 C17 177.1(6)
C15 C16 C17 C18 0.7(9)
C15 C16 C17 C21 -177.4(5)
C64 O18 C18 C19 -38.5(8)
K1 O18 C18 C19 88.6(6)
C64 O18 C18 C17 143.5(6)
K1 O18 C18 C17 -89.4(5)
C16 C17 C18 O18 177.5(5)
C21 C17 C18 O18 -4.3(8)
C16 C17 C18 C19 -0.5(9)
C21 C17 C18 C19 177.7(5)
O18 C18 C19 C20 -176.6(6)
C17 C18 C19 C20 1.3(9)
C18 C19 C20 O20 179.3(5)
C18 C19 C20 C15 -2.2(9)
C51 O20 C20 C19 11.7(9)
K2 O20 C20 C19 -90.7(6)
C51 O20 C20 C15 -166.9(6)
K2 O20 C20 C15 90.8(5)
C16 C15 C20 C19 2.2(9)
C14 C15 C20 C19 -176.4(5)
C16 C15 C20 O20 -179.2(5)
C14 C15 C20 O20 2.1(8)
C16 C17 C21 C39 14.9(8)
C18 C17 C21 C39 -163.2(5)
C16 C17 C21 C22 -109.9(6)
C18 C17 C21 C22 72.0(7)
C17 C21 C22 C27 -130.7(6)
C39 C21 C22 C27 101.3(7)
C17 C21 C22 C23 52.1(7)
C39 C21 C22 C23 -75.9(7)
C17 C21 C22 K1 -42.6(6)
C39 C21 C22 K1 -170.6(4)
O66 K1 C22 C27 65.4(4)
F3 K1 C22 C27 148.2(4)
O69A K1 C22 C27 7.9(6)
O69B K1 C22 C27 8.8(6)
O18 K1 C22 C27 106.4(4)
O6 K1 C22 C27 -109.7(4)
F2 K1 C22 C27 168.9(3)
C26 K1 C22 C27 -30.9(3)
C25 K1 C22 C27 -63.7(4)
C23 K1 C22 C27 -123.4(6)
O66 K1 C22 C23 -171.2(4)
F3 K1 C22 C23 -88.5(5)
O69A K1 C22 C23 131.3(5)
O69B K1 C22 C23 132.2(6)
O18 K1 C22 C23 -130.3(4)
O6 K1 C22 C23 13.6(4)
F2 K1 C22 C23 -67.8(4)
C26 K1 C22 C23 92.4(4)
C27 K1 C22 C23 123.4(6)
C25 K1 C22 C23 59.7(4)
O66 K1 C22 C21 -53.6(5)
F3 K1 C22 C21 29.1(6)
O69A K1 C22 C21 -111.1(6)
O69B K1 C22 C21 -110.3(6)
O18 K1 C22 C21 -12.7(4)
O6 K1 C22 C21 131.2(5)
F2 K1 C22 C21 49.8(5)
C26 K1 C22 C21 -150.0(6)
C27 K1 C22 C21 -119.1(6)
C25 K1 C22 C21 177.2(6)
C23 K1 C22 C21 117.6(7)
C27 C22 C23 C24 -0.9(8)
C21 C22 C23 C24 176.5(5)
K1 C22 C23 C24 -66.4(5)
C27 C22 C23 K1 65.5(5)
C21 C22 C23 K1 -117.2(5)
O66 K1 C23 C22 10.3(4)
F3 K1 C23 C22 118.6(4)
O69A K1 C23 C22 -77.7(7)
O69B K1 C23 C22 -65.4(7)
O18 K1 C23 C22 41.5(4)
O6 K1 C23 C22 -165.7(4)
F2 K1 C23 C22 115.9(4)
C26 K1 C23 C22 -64.8(4)
C27 K1 C23 C22 -30.7(4)
C25 K1 C23 C22 -97.6(4)
O66 K1 C23 C24 138.7(4)
F3 K1 C23 C24 -113.0(4)
O69A K1 C23 C24 50.7(7)
O69B K1 C23 C24 63.0(7)
O18 K1 C23 C24 169.9(4)
O6 K1 C23 C24 -37.3(4)
F2 K1 C23 C24 -115.7(4)
C26 K1 C23 C24 63.6(4)
C27 K1 C23 C24 97.7(4)
C25 K1 C23 C24 30.7(4)
C22 K1 C23 C24 128.4(6)
C22 C23 C24 C25 -0.6(8)
K1 C23 C24 C25 -65.7(5)
C22 C23 C24 C28 -177.7(5)
K1 C23 C24 C28 117.2(5)
C22 C23 C24 K1 65.1(5)
O66 K1 C24 C25 66.3(4)
F3 K1 C24 C25 -143.5(4)
O69A K1 C24 C25 -25.4(6)
O69B K1 C24 C25 -11.2(6)
O18 K1 C24 C25 113.1(3)
O6 K1 C24 C25 -102.4(4)
F2 K1 C24 C25 -169.3(3)
C26 K1 C24 C25 29.2(3)
C27 K1 C24 C25 62.9(4)
C22 K1 C24 C25 95.0(4)
C23 K1 C24 C25 122.8(6)
O66 K1 C24 C23 -56.4(5)
F3 K1 C24 C23 93.7(5)
O69A K1 C24 C23 -148.2(5)
O69B K1 C24 C23 -133.9(6)
O18 K1 C24 C23 -9.7(4)
O6 K1 C24 C23 134.8(4)
F2 K1 C24 C23 67.9(4)
C26 K1 C24 C23 -93.6(4)
C27 K1 C24 C23 -59.8(4)
C25 K1 C24 C23 -122.8(6)
C22 K1 C24 C23 -27.7(4)
O66 K1 C24 C28 -175.0(4)
F3 K1 C24 C28 -24.8(6)
O69A K1 C24 C28 93.3(6)
O69B K1 C24 C28 107.5(7)
O18 K1 C24 C28 -128.2(4)
O6 K1 C24 C28 16.3(4)
F2 K1 C24 C28 -50.6(4)
C26 K1 C24 C28 147.9(5)
C27 K1 C24 C28 -178.4(5)
C25 K1 C24 C28 118.7(6)
C22 K1 C24 C28 -146.3(5)
C23 K1 C24 C28 -118.6(6)
C74 O25 C25 C26 8.1(9)
C74 O25 C25 C24 -172.0(6)
C74 O25 C25 K1 -78.1(6)
C23 C24 C25 O25 -175.9(5)
C28 C24 C25 O25 1.2(8)
K1 C24 C25 O25 116.7(5)
C23 C24 C25 C26 4.0(8)
C28 C24 C25 C26 -178.9(5)
K1 C24 C25 C26 -63.4(5)
C23 C24 C25 K1 67.4(5)
C28 C24 C25 K1 -115.5(5)
O66 K1 C25 O25 114.2(5)
F3 K1 C25 O25 -47.6(8)
O69A K1 C25 O25 45.6(6)
O69B K1 C25 O25 56.2(6)
O18 K1 C25 O25 174.9(4)
O6 K1 C25 O25 -50.5(4)
F2 K1 C25 O25 -101.3(5)
C26 K1 C25 O25 119.1(7)
C27 K1 C25 O25 151.0(6)
C22 K1 C25 O25 -176.6(6)
C23 K1 C25 O25 -145.1(6)
O66 K1 C25 C26 -4.9(4)
F3 K1 C25 C26 -166.7(5)
O69A K1 C25 C26 -73.5(5)
O69B K1 C25 C26 -62.9(6)
O18 K1 C25 C26 55.8(4)
O6 K1 C25 C26 -169.6(4)
F2 K1 C25 C26 139.6(4)
C27 K1 C25 C26 31.9(4)
C22 K1 C25 C26 64.3(4)
C23 K1 C25 C26 95.8(4)
O66 K1 C25 C24 -131.5(3)
F3 K1 C25 C24 66.8(6)
O69A K1 C25 C24 159.9(4)
O69B K1 C25 C24 170.6(5)
O18 K1 C25 C24 -70.7(4)
O6 K1 C25 C24 63.8(3)
F2 K1 C25 C24 13.1(4)
C26 K1 C25 C24 -126.5(5)
C27 K1 C25 C24 -94.6(4)
C22 K1 C25 C24 -62.3(3)
C23 K1 C25 C24 -30.7(3)
O25 C25 C26 C27 174.0(5)
C24 C25 C26 C27 -5.9(9)
K1 C25 C26 C27 -74.2(5)
O25 C25 C26 K1 -111.8(5)
C24 C25 C26 K1 68.3(5)
O66 K1 C26 C25 175.9(4)
O69A K1 C26 C25 112.8(4)
O69B K1 C26 C25 119.1(5)
O18 K1 C26 C25 -126.6(4)
O6 K1 C26 C25 9.2(4)
F2 K1 C26 C25 -59.3(5)
C27 K1 C26 C25 -122.0(6)
C22 K1 C26 C25 -92.4(4)
C23 K1 C26 C25 -60.5(4)
O66 K1 C26 C27 -62.2(4)
O69A K1 C26 C27 -125.2(5)
O69B K1 C26 C27 -118.9(5)
O18 K1 C26 C27 -4.7(4)
O6 K1 C26 C27 131.2(4)
F2 K1 C26 C27 62.7(5)
C25 K1 C26 C27 122.0(6)
C22 K1 C26 C27 29.5(3)
C23 K1 C26 C27 61.5(4)
C52 O27 C27 C22 169.5(6)
C52 O27 C27 C26 -8.3(9)
C52 O27 C27 K1 77.3(6)
C23 C22 C27 O27 -178.8(5)
C21 C22 C27 O27 4.0(8)
K1 C22 C27 O27 -109.4(5)
C23 C22 C27 C26 -1.0(8)
C21 C22 C27 C26 -178.2(5)
K1 C22 C27 C26 68.4(5)
C23 C22 C27 K1 -69.4(5)
C21 C22 C27 K1 113.4(5)
C25 C26 C27 O27 -178.0(5)
K1 C26 C27 O27 105.5(5)
C25 C26 C27 C22 4.3(9)
K1 C26 C27 C22 -72.3(5)
C25 C26 C27 K1 76.5(5)
O66 K1 C27 O27 0.1(4)
F3 K1 C27 O27 51.3(8)
O69A K1 C27 O27 -58.0(5)
O69B K1 C27 O27 -56.5(6)
O18 K1 C27 O27 55.1(4)
O6 K1 C27 O27 -170.0(4)
F2 K1 C27 O27 102.6(4)
C26 K1 C27 O27 -119.7(6)
C25 K1 C27 O27 -150.5(5)
C22 K1 C27 O27 116.2(6)
C23 K1 C27 O27 146.3(5)
O66 K1 C27 C22 -116.1(4)
F3 K1 C27 C22 -64.8(7)
O69A K1 C27 C22 -174.2(4)
O69B K1 C27 C22 -172.6(5)
O18 K1 C27 C22 -61.1(3)
O6 K1 C27 C22 73.8(4)
F2 K1 C27 C22 -13.6(4)
C26 K1 C27 C22 124.1(6)
C25 K1 C27 C22 93.3(4)
C23 K1 C27 C22 30.2(3)
O66 K1 C27 C26 119.8(4)
F3 K1 C27 C26 171.1(6)
O69A K1 C27 C26 61.7(5)
O69B K1 C27 C26 63.3(5)
O18 K1 C27 C26 174.8(4)
O6 K1 C27 C26 -50.3(4)
F2 K1 C27 C26 -137.7(4)
C25 K1 C27 C26 -30.8(4)
C22 K1 C27 C26 -124.1(6)
C23 K1 C27 C26 -93.9(4)
C2 C1 C28 C24 111.7(6)
C6 C1 C28 C24 -68.5(7)
C2 C1 C28 C44 -13.3(8)
C6 C1 C28 C44 166.6(5)
C25 C24 C28 C1 128.3(6)
C23 C24 C28 C1 -54.8(7)
K1 C24 C28 C1 38.3(6)
C25 C24 C28 C44 -105.2(6)
C23 C24 C28 C44 71.7(7)
K1 C24 C28 C44 164.8(4)
C3 C7 C29 C30 64.4(7)
C8 C7 C29 C30 -168.6(6)
C7 C29 C30 C31 178.5(7)
C29 C30 C31 C32B 40(3)
C29 C30 C31 C32A 71.6(12)
C32B C31 C32A C33A -42(3)
C30 C31 C32A C33A 169.8(14)
C30 C31 C32B C33B 73(4)
C32A C31 C32B C33B 23(3)
C15 C14 C34 C35 -172.0(6)
C10 C14 C34 C35 59.7(8)
C14 C34 C35 C36 179.1(6)
C34 C35 C36 C37 -179.6(7)
C35 C36 C37 C38 -176.1(8)
C17 C21 C39 C40 169.9(5)
C22 C21 C39 C40 -64.8(7)
C21 C39 C40 C41 170.0(6)
C39 C40 C41 C42 -78.6(9)
C40 C41 C42 C43 -177.8(9)
C1 C28 C44 C45 -171.6(6)
C24 C28 C44 C45 63.3(7)
C28 C44 C45 C46 171.2(6)
C44 C45 C46 C47 72.0(12)
C45 C46 C47 C48 172.5(11)
C4 O4 C53 C54 -170.0(6)
K2 O4 C53 C54 58.1(6)
O4 C53 C54 O55 -66.5(8)
C53 C54 O55 C56 -142.6(8)
C53 C54 O55 K2 40.2(9)
F5B K2 O55 C54 -92.1(16)
O58 K2 O55 C54 175.7(7)
O20 K2 O55 C54 -153.7(7)
O4 K2 O55 C54 -7.1(6)
O61A K2 O55 C54 143.6(6)
F5A K2 O55 C54 -104.2(8)
C13 K2 O55 C54 57.2(6)
C12 K2 O55 C54 78.1(6)
C8 K2 O55 C54 35.4(7)
C9 K2 O55 C54 31.3(7)
C11 K2 O55 C54 80.9(7)
F5B K2 O55 C56 90.8(16)
O58 K2 O55 C56 -1.4(6)
O20 K2 O55 C56 29.2(10)
O4 K2 O55 C56 175.8(7)
O61A K2 O55 C56 -33.5(7)
F5A K2 O55 C56 78.7(9)
C13 K2 O55 C56 -119.9(7)
C12 K2 O55 C56 -99.0(7)
C8 K2 O55 C56 -141.8(6)
C9 K2 O55 C56 -145.8(6)
C11 K2 O55 C56 -96.2(7)
C54 O55 C56 C57 156.5(9)
K2 O55 C56 C57 -26.3(11)
O55 C56 C57 O58 57.8(12)
C56 C57 O58 C59 59.3(13)
C56 C57 O58 K2 -58.1(10)
O55 K2 O58 C59 -90.6(7)
F5B K2 O58 C59 -170.0(12)
O20 K2 O58 C59 98.2(7)
O4 K2 O58 C59 -93.4(7)
O61A K2 O58 C59 49.2(7)
F5A K2 O58 C59 -178.3(8)
C13 K2 O58 C59 -15.3(7)
C12 K2 O58 C59 6.0(7)
C8 K2 O58 C59 -19.3(8)
C9 K2 O58 C59 16.6(8)
C11 K2 O58 C59 29.2(7)
O55 K2 O58 C57 29.7(6)
F5B K2 O58 C57 -49.7(11)
O20 K2 O58 C57 -141.4(6)
O4 K2 O58 C57 26.9(7)
O61A K2 O58 C57 169.6(7)
F5A K2 O58 C57 -57.9(8)
C13 K2 O58 C57 105.1(6)
C12 K2 O58 C57 126.4(6)
C8 K2 O58 C57 101.0(7)
C9 K2 O58 C57 137.0(6)
C11 K2 O58 C57 149.5(6)
C57 O58 C59 C60 170.9(11)
K2 O58 C59 C60 -71.6(13)
O58 C59 C60 O61B 94(2)
O58 C59 C60 O61A 37.6(16)
O61B C60 O61A C62 51.2(11)
C59 C60 O61A C62 177.7(11)
O61B C60 O61A K2 -114.1(12)
C59 C60 O61A K2 12.3(13)
O55 K2 O61A C62 -157.9(10)
F5B K2 O61A C62 115.7(14)
O58 K2 O61A C62 166.6(11)
O20 K2 O61A C62 38.3(9)
O4 K2 O61A C62 -104.4(10)
F5A K2 O61A C62 115.1(10)
C13 K2 O61A C62 -68.6(10)
C12 K2 O61A C62 -61.6(10)
C8 K2 O61A C62 -53.0(10)
C9 K2 O61A C62 -29.5(10)
C11 K2 O61A C62 -35.2(9)
O55 K2 O61A C60 2.2(8)
F5B K2 O61A C60 -84.2(13)
O58 K2 O61A C60 -33.3(7)
O20 K2 O61A C60 -161.6(8)
O4 K2 O61A C60 55.7(8)
F5A K2 O61A C60 -84.8(8)
C13 K2 O61A C60 91.5(7)
C12 K2 O61A C60 98.5(8)
C8 K2 O61A C60 107.1(7)
C9 K2 O61A C60 130.6(7)
C11 K2 O61A C60 124.9(8)
C59 C60 O61B C62 -132.9(14)
O61A C60 O61B C62 -48.5(13)
C60 O61A C62 O61B -48.3(11)
K2 O61A C62 O61B 113.2(14)
C60 O61A C62 C63 -92.8(11)
K2 O61A C62 C63 68.7(14)
C60 O61B C62 O61A 50.7(14)
C60 O61B C62 C63 -170(2)
C11 O11 C63 C62 81.3(9)
O61A C62 C63 O11 -77.0(11)
O61B C62 C63 O11 -111.1(13)
C18 O18 C64 C65 -176.2(5)
K1 O18 C64 C65 56.4(6)
O18 C64 C65 O66 -67.0(7)
C64 C65 O66 C67 -164.2(6)
C64 C65 O66 K1 44.8(7)
F3 K1 O66 C67 95.9(5)
O69A K1 O66 C67 18.4(6)
O69B K1 O66 C67 3.8(7)
O18 K1 O66 C67 -161.6(5)
O6 K1 O66 C67 39.2(9)
F2 K1 O66 C67 131.5(5)
C26 K1 O66 C67 -78.6(5)
C27 K1 O66 C67 -100.4(5)
C25 K1 O66 C67 -76.5(5)
C22 K1 O66 C67 -121.9(5)
C23 K1 O66 C67 -126.0(5)
F3 K1 O66 C65 -114.3(5)
O69A K1 O66 C65 168.2(6)
O69B K1 O66 C65 153.6(8)
O18 K1 O66 C65 -11.8(5)
O6 K1 O66 C65 -171.0(6)
F2 K1 O66 C65 -78.7(5)
C26 K1 O66 C65 71.2(5)
C27 K1 O66 C65 49.4(5)
C25 K1 O66 C65 73.3(6)
C22 K1 O66 C65 27.9(5)
C23 K1 O66 C65 23.8(6)
C65 O66 C67 C68 164.0(6)
K1 O66 C67 C68 -44.0(7)
O66 C67 C68 O69A 59.4(13)
O66 C67 C68 O69B 77.2(17)
O69B C68 O69A C70A 57(3)
C67 C68 O69A C70A 99.7(16)
O69B C68 O69A K1 -85(4)
C67 C68 O69A K1 -42.6(13)
O66 K1 O69A C68 12.1(8)
F3 K1 O69A C68 -73.1(9)
O69B K1 O69A C68 80(2)
O18 K1 O69A C68 12.2(11)
O6 K1 O69A C68 -162.4(9)
F2 K1 O69A C68 -76.5(10)
C26 K1 O69A C68 108.8(9)
C27 K1 O69A C68 86.6(9)
C25 K1 O69A C68 132.2(9)
C22 K1 O69A C68 83.1(10)
C23 K1 O69A C68 118.6(8)
O66 K1 O69A C70A -118.0(16)
F3 K1 O69A C70A 156.8(16)
O69B K1 O69A C70A -50(2)
O18 K1 O69A C70A -117.9(15)
O6 K1 O69A C70A 67.5(16)
F2 K1 O69A C70A 153.4(15)
C26 K1 O69A C70A -21.4(16)
C27 K1 O69A C70A -43.5(16)
C25 K1 O69A C70A 2.1(16)
C22 K1 O69A C70A -47.0(17)
C23 K1 O69A C70A -11.6(19)
C68 O69A C70A C71 180.0(10)
K1 O69A C70A C71 -48(2)
O69A C68 O69B C70B -41(2)
C67 C68 O69B C70B 176(3)
O69A C68 O69B K1 72(4)
C67 C68 O69B K1 -71.0(11)
O66 K1 O69B C70B 150.4(19)
F3 K1 O69B C70B 71.5(16)
O69A K1 O69B C70B 45.7(19)
O18 K1 O69B C70B 164.0(14)
O6 K1 O69B C70B -20.4(18)
F2 K1 O69B C70B 72.6(17)
C26 K1 O69B C70B -106.2(16)
C27 K1 O69B C70B -128.2(16)
C25 K1 O69B C70B -84.9(17)
C22 K1 O69B C70B -131.8(15)
C23 K1 O69B C70B -105.7(17)
O66 K1 O69B C68 37.2(9)
F3 K1 O69B C68 -41.8(11)
O69A K1 O69B C68 -68(2)
O18 K1 O69B C68 50.8(13)
O6 K1 O69B C68 -133.6(10)
F2 K1 O69B C68 -40.6(14)
C26 K1 O69B C68 140.6(12)
C27 K1 O69B C68 118.6(11)
C25 K1 O69B C68 161.9(11)
C22 K1 O69B C68 115.0(11)
C23 K1 O69B C68 141.0(9)
C68 O69B C70B C71 -164.0(19)
K1 O69B C70B C71 84(3)
O69B C70B C71 O72 -36(4)
O69B C70B C71 C70A 51(3)
O69A C70A C71 O72 70.7(17)
O69A C70A C71 C70B -38.9(16)
C70B C71 O72 C73 -162.1(18)
C70A C71 O72 C73 158.7(10)
C71 O72 C73 C74 -167.7(8)
C25 O25 C74 C73 96.2(8)
O72 C73 C74 O25 -72.8(10)
F3 P1 F2 K1 -3.7(3)
F5B P1 F2 K1 -170(2)
F4 P1 F2 K1 85.6(3)
F6 P1 F2 K1 -91.7(3)
F5A P1 F2 K1 172.0(10)
O66 K1 F2 P1 -55.7(3)
F3 K1 F2 P1 3.0(3)
O69A K1 F2 P1 7.8(4)
O69B K1 F2 P1 1.2(6)
O18 K1 F2 P1 -109.2(3)
O6 K1 F2 P1 109.0(3)
C26 K1 F2 P1 179.3(2)
C27 K1 F2 P1 -152.6(2)
C25 K1 F2 P1 153.1(2)
C22 K1 F2 P1 -158.2(3)
C23 K1 F2 P1 -179.8(3)
F1 P1 F3 K1 -174.1(4)
F5B P1 F3 K1 42(4)
F4 P1 F3 K1 -83.9(4)
F6 P1 F3 K1 96.4(4)
F2 P1 F3 K1 4.8(4)
O66 K1 F3 P1 117.2(5)
O69A K1 F3 P1 -179.1(6)
O69B K1 F3 P1 175.0(6)
O18 K1 F3 P1 61.0(5)
O6 K1 F3 P1 -75.3(5)
F2 K1 F3 P1 -3.6(3)
C27 K1 F3 P1 64.4(9)
C25 K1 F3 P1 -77.9(7)
C22 K1 F3 P1 27.3(7)
C23 K1 F3 P1 -7.7(6)
F1 P1 F5A K2 -168.5(12)
F5B P1 F5A K2 -31(4)
F4 P1 F5A K2 101.2(11)
F6 P1 F5A K2 -79.2(11)
F2 P1 F5A K2 12.6(12)
O55 K2 F5A P1 111.9(14)
F5B K2 F5A P1 36(4)
O58 K2 F5A P1 173.6(15)
O20 K2 F5A P1 -81.0(13)
O4 K2 F5A P1 53.0(14)
O61A K2 F5A P1 -146.5(13)
C13 K2 F5A P1 44.3(19)
C8 K2 F5A P1 15.4(18)
C9 K2 F5A P1 -16.5(18)
C11 K2 F5A P1 -77(2)
F1 P1 F5B K2 156(6)
F3 P1 F5B K2 -61(9)
F4 P1 F5B K2 62(7)
F6 P1 F5B K2 -117(7)
F2 P1 F5B K2 -23(6)
F5A P1 F5B K2 112(8)
O55 K2 F5B P1 154(7)
O58 K2 F5B P1 -145(7)
O20 K2 F5B P1 -41(7)
O4 K2 F5B P1 93(7)
O61A K2 F5B P1 -107(7)
F5A K2 F5B P1 -104(8)
C13 K2 F5B P1 81(7)
C8 K2 F5B P1 59(7)
C9 K2 F5B P1 31(7)
C11 K2 F5B P1 -12(10)
